data_7126767
loop_
_publ_author_name
'Niu, Jia-Pan'
'Nie, Jing'
'Li, Shen'
'Ma, Jun-An'

_publ_section_title
;
 Organocatalytic asymmetric synthesis of \b,\b-diaryl ketones via one-pot
 tandem dehydration/1,6-addition/decarboxylation transformation of \b-keto
 acids and 4-hydroxybenzyl alcohols.
;
_journal_issue 61
_journal_name_full 'Chemical communications (Cambridge, England)'
_journal_page_first 8687
_journal_page_last 8690
_journal_paper_doi 10.1039/d0cc02213f
_journal_volume 56
_journal_year 2020
_chemical_absolute_configuration rm
_chemical_formula_moiety 'C21 H17 Cl O2'
_chemical_formula_sum 'C21 H17 Cl O2'
_chemical_formula_weight 336.80
_space_group_crystal_system orthorhombic
_space_group_IT_number 19
_space_group_name_Hall 'P 2ac 2ab'
_space_group_name_H-M_alt 'P 21 21 21'
_atom_sites_solution_hydrogens geom
_atom_sites_solution_primary dual
_audit_block_doi 10.5517/ccdc.csd.cc24jrm2
_audit_creation_date 2019-10-21
_audit_creation_method
;
Olex2 1.2
(compiled 2018.05.29 svn.r3508 for OlexSys, GUI svn.r5506)
;
_audit_update_record
;
2020-02-06 deposited with the CCDC.	2020-06-22 downloaded from the CCDC.
;
_cell_angle_alpha 90
_cell_angle_beta 90
_cell_angle_gamma 90
_cell_formula_units_Z 4
_cell_length_a 5.339(4)
_cell_length_b 15.845(10)
_cell_length_c 23.929(14)
_cell_measurement_reflns_used 1278
_cell_measurement_temperature 170
_cell_measurement_theta_max 25.474
_cell_measurement_theta_min 2.569
_cell_volume 2024(2)
_computing_cell_refinement 'SAINT V8.38A (?, 2016)'
_computing_data_reduction 'SAINT V8.38A (?, 2016)'
_computing_molecular_graphics 'Olex2 (Dolomanov et al., 2009)'
_computing_publication_material 'Olex2 (Dolomanov et al., 2009)'
_computing_structure_refinement 'ShelXL (Sheldrick, 2015)'
_computing_structure_solution 'ShelXT (Sheldrick, 2015)'
_diffrn_ambient_temperature 170
_diffrn_measured_fraction_theta_full 0.976
_diffrn_measured_fraction_theta_max 0.976
_diffrn_measurement_device_type 'Bruker APEX-II CCD'
_diffrn_measurement_method '\f and \w scans'
_diffrn_radiation_type MoK\a
_diffrn_radiation_wavelength 0.71073
_diffrn_reflns_av_R_equivalents 0.0619
_diffrn_reflns_av_unetI/netI 0.1298
_diffrn_reflns_Laue_measured_fraction_full 0.976
_diffrn_reflns_Laue_measured_fraction_max 0.976
_diffrn_reflns_limit_h_max 4
_diffrn_reflns_limit_h_min -6
_diffrn_reflns_limit_k_max 17
_diffrn_reflns_limit_k_min -18
_diffrn_reflns_limit_l_max 28
_diffrn_reflns_limit_l_min -28
_diffrn_reflns_number 5498
_diffrn_reflns_point_group_measured_fraction_full 0.931
_diffrn_reflns_point_group_measured_fraction_max 0.931
_diffrn_reflns_theta_full 25.085
_diffrn_reflns_theta_max 25.085
_diffrn_reflns_theta_min 2.571
_diffrn_standards_number 0
_exptl_absorpt_coefficient_mu 0.197
_exptl_absorpt_correction_T_max 0.7856
_exptl_absorpt_correction_T_min 0.5798
_exptl_absorpt_correction_type multi-scan
_exptl_absorpt_process_details Bruker;sadabs;2018
_exptl_crystal_colour colourless
_exptl_crystal_colour_primary colourless
_exptl_crystal_density_diffrn 1.105
_exptl_crystal_description block
_exptl_crystal_F_000 704
_exptl_crystal_size_max 0.15
_exptl_crystal_size_mid 0.08
_exptl_crystal_size_min 0.05
_platon_squeeze_details
;
TITL 258_0m_a.res in P2(1)2(1)2(1)
CELL    5.3390   15.8450   23.9290     90.00     90.00     90.00
SPGR P212121
# Solvent Accessible Volume =       452
# Electrons Found in S.A.V. =       125
# Note: Atoms in Void as Cxxx and Qxxx all others
C101 0.531 0.408 0.543 !       2.82 eA-3
C102 0.161 0.732 0.006 !       2.37 eA-3
C103 0.846 0.717 0.015 !       2.14 eA-3
C104 0.594 0.339 0.527 !       1.87 eA-3
C105 0.341 0.363 0.516 !       1.81 eA-3
C106 0.306 0.659 0.996 !       1.72 eA-3
C107 0.712 0.360 0.526 !       1.68 eA-3
C108 0.034 0.126 0.490 !       1.56 eA-3
C109 0.253 0.350 0.475 !       1.50 eA-3
C110 0.923 0.203 0.473 !       1.45 eA-3
C111 0.468 0.281 0.467 !       1.31 eA-3
C112 0.379 0.718 0.021 !       1.17 eA-3
C113 0.529 0.329 0.553 !       1.15 eA-3
C114 0.806 0.800 0.002 !       1.14 eA-3
C115 0.717 0.126 0.440 !       1.13 eA-3
C116 0.728 0.874 0.012 !       1.13 eA-3
C117 0.501 0.308 0.568 !       1.12 eA-3
C118 0.691 0.686 0.018 !       1.06 eA-3
Q119 0.810 0.652 0.985 !       1.06 eA-3
C120 0.754 0.191 0.463 !       1.01 eA-3
Q121 0.587 0.176 0.460 !       1.01 eA-3
Q122 0.900 0.327 0.556 !       1.00 eA-3
Q123 0.907 0.043 0.413 !       1.00 eA-3
C124 0.963 0.188 0.519 !       1.00 eA-3
Q125 0.289 0.295 0.442 !       0.94 eA-3
C126 0.249 0.752 0.965 !       0.94 eA-3
C127 0.649 0.341 0.567 !       0.92 eA-3
Q128 0.939 0.628 0.953 !       0.85 eA-3
C129 0.411 0.956 0.986 !       0.83 eA-3
Q130 0.749 0.625 0.947 !       0.80 eA-3
Q131 0.887 0.768 0.927 !       0.80 eA-3
C132 0.091 0.583 0.981 !       0.80 eA-3
Q133 0.813 0.757 0.960 !       0.77 eA-3
Q134 0.497 0.398 0.624 !       0.74 eA-3
C135 0.930 0.554 0.985 !       0.74 eA-3
Q136 0.366 0.752 0.927 !       0.74 eA-3
Q137 0.946 0.936 0.956 !       0.74 eA-3
C138 0.583 0.721 0.972 !       0.74 eA-3
Q139 0.311 0.658 0.942 !       0.72 eA-3
Q140 0.161 0.375 0.615 !       0.72 eA-3
Q141 0.075 0.656 0.946 !       0.72 eA-3
C142 0.969 0.879 0.958 !       0.70 eA-3
C143 0.091 0.766 0.975 !       0.69 eA-3
C144 0.556 0.694 0.986 !       0.68 eA-3
Q145 0.851 0.555 0.947 !       0.66 eA-3
Q146 0.045 1.006 0.417 !       0.66 eA-3
Q147 0.702 0.670 0.944 !       0.66 eA-3
Q148 0.372 0.402 0.627 !       0.65 eA-3
Q149 0.747 0.843 0.087 !       0.65 eA-3
Q150 0.129 0.933 0.974 !       0.64 eA-3
C151 0.681 0.060 0.433 !       0.64 eA-3
Q152 0.720 0.579 0.984 !       0.62 eA-3
Q153 0.549 0.721 0.934 !       0.62 eA-3
Q154 0.567 0.589 0.955 !       0.60 eA-3
Q155 0.973 1.001 0.504 !       0.60 eA-3
Q156 0.099 0.995 0.540 !       0.60 eA-3
Q157 0.775 0.981 0.965 !       0.60 eA-3
Q158 0.319 0.839 0.868 !       0.59 eA-3
Q159 0.336 0.936 0.897 !       0.59 eA-3
C160 0.939 0.368 0.522 !       0.59 eA-3
Q161 0.054 0.546 0.935 !       0.59 eA-3
Q162 0.401 0.348 0.592 !       0.59 eA-3
Q163 0.903 0.703 0.941 !       0.58 eA-3
Q164 0.271 0.511 0.100 !       0.58 eA-3
Q165 0.929 0.994 0.936 !       0.56 eA-3
Q166 0.608 0.205 0.582 !       0.55 eA-3
Q167 0.695 0.192 0.415 !       0.54 eA-3
Q168 0.802 0.938 0.898 !       0.54 eA-3
Q169 0.654 0.899 0.102 !       0.54 eA-3
C170 0.914 0.655 0.101 !       0.53 eA-3
Q171 0.958 0.139 0.595 !       0.51 eA-3
Q172 0.669 0.656 0.101 !       0.51 eA-3
Q173 0.464 0.660 0.090 !       0.51 eA-3
C174 0.312 0.377 0.448 !       0.51 eA-3
Q175 0.435 0.334 0.632 !       0.50 eA-3
;
_refine_diff_density_max 0.182
_refine_diff_density_min -0.180
_refine_diff_density_rms 0.045
_refine_ls_abs_structure_details
;
 Flack x determined using 430 quotients [(I+)-(I-)]/[(I+)+(I-)]
 (Parsons, Flack and Wagner, Acta Cryst. B69 (2013) 249-259).
;
_refine_ls_abs_structure_Flack -0.11(11)
_refine_ls_extinction_method none
_refine_ls_goodness_of_fit_ref 0.942
_refine_ls_hydrogen_treatment constr
_refine_ls_matrix_type full
_refine_ls_number_parameters 218
_refine_ls_number_reflns 3363
_refine_ls_number_restraints 0
_refine_ls_restrained_S_all 0.942
_refine_ls_R_factor_all 0.1358
_refine_ls_R_factor_gt 0.0596
_refine_ls_shift/su_max 0.000
_refine_ls_shift/su_mean 0.000
_refine_ls_structure_factor_coef Fsqd
_refine_ls_weighting_details 'w=1/[\s^2^(Fo^2^)+(0.0568P)^2^] where P=(Fo^2^+2Fc^2^)/3'
_refine_ls_weighting_scheme calc
_refine_ls_wR_factor_gt 0.1183
_refine_ls_wR_factor_ref 0.1483
_reflns_Friedel_coverage 0.622
_reflns_Friedel_fraction_full 0.868
_reflns_Friedel_fraction_max 0.868
_reflns_number_gt 1709
_reflns_number_total 3363
_reflns_threshold_expression 'I > 2\s(I)'
_cod_data_source_file d0cc02213f2.cif
_cod_data_source_block 258_0m_sq
_cod_depositor_comments 'Adding full bibliography for 7126766--7126768.cif.'
_cod_database_code 7126767
_shelx_shelxl_version_number 2018/3
_shelx_space_group_comment
;
The symmetry employed for this shelxl refinement is uniquely defined
by the following loop, which should always be used as a source of
symmetry information in preference to the above space-group names.
They are only intended as comments.
;
_shelx_estimated_absorpt_t_max 0.990
_shelx_estimated_absorpt_t_min 0.971
_olex2_refinement_description
;
1. Fixed Uiso
 At 1.2 times of:
  All C(H) groups, All C(H,H) groups
 At 1.5 times of:
  All O(H) groups
2.a Ternary CH refined with riding coordinates:
 C7(H7)
2.b Secondary CH2 refined with riding coordinates:
 C8(H8A,H8B)
2.c Aromatic/amide H refined with riding coordinates:
 C21(H21), C20(H20), C15(H15), C18(H18), C6(H6), C5(H5), C3(H3), C2(H2),
 C17(H17), C13(H13), C11(H11), C12(H12), C14(H14)
2.d Idealised tetrahedral OH refined as rotating group:
 O1(H1)
;
_platon_squeeze_void_probe_radius 1.20
_olex2_submission_special_instructions 'No special instructions were received'

loop_
_space_group_symop_operation_xyz
'x, y, z'
'-x+1/2, -y, z+1/2'
'-x, y+1/2, -z+1/2'
'x+1/2, -y+1/2, -z'

loop_
_atom_site_label
_atom_site_type_symbol
_atom_site_fract_x
_atom_site_fract_y
_atom_site_fract_z
_atom_site_U_iso_or_equiv
_atom_site_adp_type
_atom_site_occupancy
_atom_site_site_symmetry_order
_atom_site_calc_flag
_atom_site_refinement_flags_posn
_atom_site_refinement_flags_adp
_atom_site_refinement_flags_occupancy
_atom_site_disorder_assembly
_atom_site_disorder_group
Cl1 Cl 0.2320(5) 0.87418(10) 0.13509(8) 0.0754(8) Uani 1 1 d . . . . .
O2 O 0.6242(11) 0.6222(2) 0.34121(16) 0.0482(13) Uani 1 1 d . . . . .
O1 O 0.0594(10) 0.2559(2) 0.13129(17) 0.0494(14) Uani 1 1 d . . . . .
H1 H 0.151463 0.214134 0.137956 0.074 Uiso 1 1 calc GR . . . .
C19 C 0.1459(14) 0.3246(4) 0.1602(2) 0.0395(18) Uani 1 1 d . . . . .
C9 C 0.4244(17) 0.5899(3) 0.3547(2) 0.042(2) Uani 1 1 d . . . . .
C10 C 0.3201(16) 0.5990(4) 0.4118(2) 0.0418(19) Uani 1 1 d . . . . .
C21 C 0.4372(15) 0.3939(3) 0.2206(2) 0.044(2) Uani 1 1 d . . . . .
H21 H 0.585262 0.391342 0.242576 0.053 Uiso 1 1 calc R . . . .
C4 C 0.3423(14) 0.6272(4) 0.2248(2) 0.0380(17) Uani 1 1 d . . . . .
C8 C 0.2829(15) 0.5365(3) 0.3123(2) 0.0431(19) Uani 1 1 d . . . . .
H8A H 0.105740 0.554923 0.311443 0.052 Uiso 1 1 calc R . . . .
H8B H 0.286219 0.476857 0.324600 0.052 Uiso 1 1 calc R . . . .
C20 C 0.3607(15) 0.3224(4) 0.1917(2) 0.0442(19) Uani 1 1 d . . . . .
H20 H 0.456982 0.272098 0.193624 0.053 Uiso 1 1 calc R . . . .
C7 C 0.3915(15) 0.5422(3) 0.2530(2) 0.0402(19) Uani 1 1 d . . . . .
H7 H 0.577323 0.536793 0.256799 0.048 Uiso 1 1 calc R . . . .
C15 C 0.1081(18) 0.5579(4) 0.4289(3) 0.054(2) Uani 1 1 d . . . . .
H15 H 0.020664 0.522626 0.403384 0.065 Uiso 1 1 calc R . . . .
C16 C 0.3049(15) 0.4679(4) 0.2184(2) 0.0430(19) Uani 1 1 d . . . . .
C18 C 0.0118(15) 0.3983(4) 0.1563(2) 0.0473(19) Uani 1 1 d . . . . .
H18 H -0.134533 0.400395 0.133718 0.057 Uiso 1 1 calc R . . . .
C1 C 0.2718(17) 0.7787(4) 0.1689(3) 0.048(2) Uani 1 1 d . . . . .
C6 C 0.1072(17) 0.7544(4) 0.2094(3) 0.058(2) Uani 1 1 d . . . . .
H6 H -0.029756 0.789856 0.219035 0.069 Uiso 1 1 calc R . . . .
C5 C 0.1403(16) 0.6782(4) 0.2365(2) 0.050(2) Uani 1 1 d . . . . .
H5 H 0.021416 0.660698 0.263627 0.059 Uiso 1 1 calc R . . . .
C3 C 0.5071(17) 0.6529(4) 0.1833(3) 0.054(2) Uani 1 1 d . . . . .
H3 H 0.645934 0.618172 0.173933 0.065 Uiso 1 1 calc R . . . .
C2 C 0.4719(17) 0.7290(4) 0.1551(3) 0.060(2) Uani 1 1 d . . . . .
H2 H 0.585540 0.746122 0.126777 0.072 Uiso 1 1 calc R . . . .
C17 C 0.0893(16) 0.4699(4) 0.1852(3) 0.050(2) Uani 1 1 d . . . . .
H17 H -0.005001 0.520598 0.182390 0.061 Uiso 1 1 calc R . . . .
C13 C 0.1451(18) 0.6198(5) 0.5197(3) 0.063(2) Uani 1 1 d . . . . .
H13 H 0.085713 0.626058 0.556942 0.076 Uiso 1 1 calc R . . . .
C11 C 0.4419(18) 0.6525(4) 0.4491(2) 0.057(2) Uani 1 1 d . . . . .
H11 H 0.587522 0.682288 0.437653 0.068 Uiso 1 1 calc R . . . .
C12 C 0.3506(19) 0.6624(4) 0.5032(3) 0.063(2) Uani 1 1 d . . . . .
H12 H 0.433394 0.699225 0.528495 0.075 Uiso 1 1 calc R . . . .
C14 C 0.0194(19) 0.5670(4) 0.4831(3) 0.068(3) Uani 1 1 d . . . . .
H14 H -0.125973 0.537341 0.494912 0.082 Uiso 1 1 calc R . . . .

loop_
_atom_site_aniso_label
_atom_site_aniso_U_11
_atom_site_aniso_U_22
_atom_site_aniso_U_33
_atom_site_aniso_U_23
_atom_site_aniso_U_13
_atom_site_aniso_U_12
Cl1 0.099(2) 0.0541(10) 0.0735(12) 0.0128(9) -0.0134(14) 0.0141(12)
O2 0.061(4) 0.042(2) 0.042(2) -0.003(2) 0.000(3) -0.005(3)
O1 0.064(4) 0.041(2) 0.043(2) -0.013(2) -0.011(3) 0.001(2)
C19 0.040(5) 0.040(4) 0.039(4) 0.002(3) 0.000(4) -0.004(4)
C9 0.063(6) 0.028(3) 0.037(4) 0.004(3) -0.006(4) 0.004(4)
C10 0.052(6) 0.036(3) 0.037(4) 0.003(3) -0.004(4) -0.001(4)
C21 0.059(6) 0.033(4) 0.040(4) -0.003(3) -0.009(4) 0.004(4)
C4 0.038(5) 0.040(3) 0.036(3) -0.003(3) -0.002(3) 0.001(4)
C8 0.059(6) 0.032(3) 0.038(3) -0.003(3) -0.006(4) -0.005(4)
C20 0.055(6) 0.032(3) 0.046(4) 0.008(3) -0.004(4) 0.008(4)
C7 0.057(6) 0.035(3) 0.028(3) -0.005(3) -0.002(4) -0.002(3)
C15 0.066(7) 0.052(4) 0.043(4) 0.000(3) -0.002(4) -0.012(4)
C16 0.048(6) 0.041(4) 0.040(4) -0.003(3) -0.009(4) -0.001(4)
C18 0.046(6) 0.053(4) 0.044(4) -0.005(3) -0.011(4) 0.002(4)
C1 0.063(7) 0.037(4) 0.042(4) 0.004(3) -0.010(4) 0.011(4)
C6 0.068(7) 0.043(4) 0.062(4) -0.009(4) 0.015(5) 0.011(4)
C5 0.057(6) 0.049(4) 0.042(4) -0.001(3) 0.016(4) 0.011(4)
C3 0.051(6) 0.052(4) 0.061(4) 0.009(4) 0.015(4) 0.005(4)
C2 0.061(7) 0.057(4) 0.062(5) 0.016(4) 0.009(5) 0.010(5)
C17 0.051(6) 0.040(4) 0.061(4) -0.013(3) -0.007(4) 0.016(4)
C13 0.069(7) 0.078(5) 0.044(4) -0.002(4) 0.003(5) 0.003(5)
C11 0.072(7) 0.055(4) 0.044(4) -0.005(3) -0.001(4) -0.001(4)
C12 0.068(8) 0.071(5) 0.050(4) -0.023(4) 0.006(5) -0.012(5)
C14 0.083(8) 0.071(5) 0.052(4) 0.007(4) 0.000(5) -0.013(5)

loop_
_atom_type_symbol
_atom_type_description
_atom_type_scat_dispersion_real
_atom_type_scat_dispersion_imag
_atom_type_scat_source
C C 0.0033 0.0016 'International Tables Vol C Tables 4.2.6.8 and 6.1.1.4'
H H 0.0000 0.0000 'International Tables Vol C Tables 4.2.6.8 and 6.1.1.4'
Cl Cl 0.1484 0.1585 'International Tables Vol C Tables 4.2.6.8 and 6.1.1.4'
O O 0.0106 0.0060 'International Tables Vol C Tables 4.2.6.8 and 6.1.1.4'

loop_
_geom_angle_atom_site_label_1
_geom_angle_atom_site_label_2
_geom_angle_atom_site_label_3
_geom_angle
_geom_angle_site_symmetry_1
_geom_angle_site_symmetry_3
_geom_angle_publ_flag
C19 O1 H1 109.5 . . ?
O1 C19 C20 122.6(6) . . ?
O1 C19 C18 117.7(6) . . ?
C18 C19 C20 119.7(6) . . ?
O2 C9 C10 121.9(6) . . ?
O2 C9 C8 119.3(6) . . ?
C10 C9 C8 118.8(7) . . ?
C15 C10 C9 122.6(6) . . ?
C15 C10 C11 119.0(6) . . ?
C11 C10 C9 118.4(7) . . ?
C20 C21 H21 119.1 . . ?
C16 C21 H21 119.1 . . ?
C16 C21 C20 121.8(7) . . ?
C5 C4 C7 124.2(6) . . ?
C5 C4 C3 118.0(6) . . ?
C3 C4 C7 117.8(6) . . ?
C9 C8 H8A 108.9 . . ?
C9 C8 H8B 108.9 . . ?
C9 C8 C7 113.3(6) . . ?
H8A C8 H8B 107.7 . . ?
C7 C8 H8A 108.9 . . ?
C7 C8 H8B 108.9 . . ?
C19 C20 C21 119.9(6) . . ?
C19 C20 H20 120.0 . . ?
C21 C20 H20 120.0 . . ?
C4 C7 C8 113.3(5) . . ?
C4 C7 H7 106.6 . . ?
C8 C7 H7 106.6 . . ?
C16 C7 C4 113.0(5) . . ?
C16 C7 C8 110.2(5) . . ?
C16 C7 H7 106.6 . . ?
C10 C15 H15 119.6 . . ?
C10 C15 C14 120.8(7) . . ?
C14 C15 H15 119.6 . . ?
C21 C16 C7 119.2(6) . . ?
C21 C16 C17 117.8(6) . . ?
C17 C16 C7 123.0(6) . . ?
C19 C18 H18 119.9 . . ?
C19 C18 C17 120.3(7) . . ?
C17 C18 H18 119.9 . . ?
C6 C1 Cl1 120.0(6) . . ?
C6 C1 C2 120.8(6) . . ?
C2 C1 Cl1 119.2(6) . . ?
C1 C6 H6 120.1 . . ?
C1 C6 C5 119.8(7) . . ?
C5 C6 H6 120.1 . . ?
C4 C5 C6 121.3(7) . . ?
C4 C5 H5 119.4 . . ?
C6 C5 H5 119.4 . . ?
C4 C3 H3 119.5 . . ?
C4 C3 C2 120.9(7) . . ?
C2 C3 H3 119.5 . . ?
C1 C2 C3 119.2(7) . . ?
C1 C2 H2 120.4 . . ?
C3 C2 H2 120.4 . . ?
C16 C17 H17 119.7 . . ?
C18 C17 C16 120.5(6) . . ?
C18 C17 H17 119.7 . . ?
C12 C13 H13 119.6 . . ?
C12 C13 C14 120.7(7) . . ?
C14 C13 H13 119.6 . . ?
C10 C11 H11 120.0 . . ?
C12 C11 C10 120.1(8) . . ?
C12 C11 H11 120.0 . . ?
C13 C12 C11 120.1(7) . . ?
C13 C12 H12 119.9 . . ?
C11 C12 H12 119.9 . . ?
C15 C14 H14 120.4 . . ?
C13 C14 C15 119.3(8) . . ?
C13 C14 H14 120.4 . . ?

loop_
_geom_bond_atom_site_label_1
_geom_bond_atom_site_label_2
_geom_bond_distance
_geom_bond_site_symmetry_2
_geom_bond_publ_flag
Cl1 C1 1.729(6) . ?
O2 C9 1.226(9) . ?
O1 H1 0.8400 . ?
O1 C19 1.370(7) . ?
C19 C20 1.372(9) . ?
C19 C18 1.372(9) . ?
C9 C10 1.484(9) . ?
C9 C8 1.521(8) . ?
C10 C15 1.369(10) . ?
C10 C11 1.392(9) . ?
C21 H21 0.9500 . ?
C21 C20 1.388(8) . ?
C21 C16 1.370(8) . ?
C4 C7 1.529(8) . ?
C4 C5 1.376(9) . ?
C4 C3 1.388(9) . ?
C8 H8A 0.9900 . ?
C8 H8B 0.9900 . ?
C8 C7 1.535(8) . ?
C20 H20 0.9500 . ?
C7 H7 1.0000 . ?
C7 C16 1.513(8) . ?
C15 H15 0.9500 . ?
C15 C14 1.388(9) . ?
C16 C17 1.398(10) . ?
C18 H18 0.9500 . ?
C18 C17 1.393(8) . ?
C1 C6 1.365(10) . ?
C1 C2 1.367(10) . ?
C6 H6 0.9500 . ?
C6 C5 1.381(8) . ?
C5 H5 0.9500 . ?
C3 H3 0.9500 . ?
C3 C2 1.393(8) . ?
C2 H2 0.9500 . ?
C17 H17 0.9500 . ?
C13 H13 0.9500 . ?
C13 C12 1.348(11) . ?
C13 C14 1.386(10) . ?
C11 H11 0.9500 . ?
C11 C12 1.391(9) . ?
C12 H12 0.9500 . ?
C14 H14 0.9500 . ?

loop_
_platon_squeeze_void_nr
_platon_squeeze_void_average_x
_platon_squeeze_void_average_y
_platon_squeeze_void_average_z
_platon_squeeze_void_volume
_platon_squeeze_void_count_electrons
_platon_squeeze_void_content
1 -0.075 0.250 0.500 228 64 ' '
2 -0.073 0.750 0.000 227 63 ' '
